data_7716132
loop_
_publ_author_name
'Kosi&#x144;ska, Aneta'
'Jamroz, Daria'
'Rybarczyk-Pirek, Agnieszka J'
'Wojtulewski, S&#x142;awomir'
'Palusiak, Marcin'
'Zakrzewski, Janusz'
'Rudolf, Bogna'

_publ_section_title
;
 Amine-catalyzed substitution in CpFe(CO)<sub>2</sub>I by phosphine and
 bisphosphine ligands.
;
_journal_issue 23
_journal_name_full 'Dalton transactions (Cambridge, England : 2003)'
_journal_page_first 9732
_journal_page_last 9740
_journal_paper_doi 10.1039/d4dt00416g
_journal_volume 53
_journal_year 2024
_chemical_formula_sum 'C42 H35 Cl2 F6 Fe2 O2 P3'
_chemical_formula_weight 961.21
_space_group_crystal_system monoclinic
_space_group_IT_number 14
_space_group_name_Hall '-P 2yn'
_space_group_name_H-M_alt 'P 1 21/n 1'
_atom_sites_solution_hydrogens geom
_audit_creation_method SHELXL-2014
_audit_update_record
;
2022-06-03 deposited with the CCDC.	2024-04-29 downloaded from the CCDC.
;
_cell_angle_alpha 90
_cell_angle_beta 91.081(7)
_cell_angle_gamma 90
_cell_formula_units_Z 4
_cell_length_a 13.2746(9)
_cell_length_b 10.8531(7)
_cell_length_c 27.8509(18)
_cell_measurement_reflns_used 2191
_cell_measurement_temperature 293(2)
_cell_measurement_theta_max 25.0650
_cell_measurement_theta_min 2.7960
_cell_volume 4011.8(5)
_computing_structure_refinement 'SHELXL-2014 (Sheldrick, 2014)'
_diffrn_ambient_temperature 293(2)
_diffrn_detector 'CCD plate'
_diffrn_detector_area_resol_mean 10.4052
_diffrn_detector_type Atlas
_diffrn_measured_fraction_theta_full 0.999
_diffrn_measured_fraction_theta_max 0.999
_diffrn_measurement_device 'four-circle diffractometer'
_diffrn_measurement_device_type 'SuperNova, Dual, Cu at home/near, Atlas'
_diffrn_radiation_type MoK\a
_diffrn_radiation_wavelength 0.71073
_diffrn_reflns_av_R_equivalents 0.0828
_diffrn_reflns_av_unetI/netI 0.1240
_diffrn_reflns_Laue_measured_fraction_full 0.999
_diffrn_reflns_Laue_measured_fraction_max 0.999
_diffrn_reflns_limit_h_max 15
_diffrn_reflns_limit_h_min -8
_diffrn_reflns_limit_k_max 12
_diffrn_reflns_limit_k_min -11
_diffrn_reflns_limit_l_max 33
_diffrn_reflns_limit_l_min -33
_diffrn_reflns_number 16129
_diffrn_reflns_point_group_measured_fraction_full 0.999
_diffrn_reflns_point_group_measured_fraction_max 0.999
_diffrn_reflns_theta_full 25.000
_diffrn_reflns_theta_max 25.000
_diffrn_reflns_theta_min 2.654
_exptl_absorpt_coefficient_mu 1.041
_exptl_absorpt_correction_T_max 0.883
_exptl_absorpt_correction_T_min 0.640
_exptl_absorpt_correction_type analytical
_exptl_absorpt_process_details
;
CrysAlisPro 1.171.41.93a (Rigaku Oxford Diffraction, 2020)
Analytical numeric absorption correction using a multifaceted crystal
model based on expressions derived by R.C. Clark & J.S. Reid.
(Clark, R. C. & Reid, J. S. (1995). Acta Cryst. A51, 887-897)
Empirical absorption correction using spherical harmonics,
implemented in SCALE3 ABSPACK scaling algorithm.
;
_exptl_crystal_colour orange
_exptl_crystal_density_diffrn 1.591
_exptl_crystal_description prism
_exptl_crystal_F_000 1952
_exptl_crystal_recrystallization_method 'Re-crystallisation from solvent: dichloromethane/heptane mixture'
_exptl_crystal_size_max 0.260
_exptl_crystal_size_mid 0.094
_exptl_crystal_size_min 0.047
_refine_diff_density_max 2.418
_refine_diff_density_min -1.453
_refine_diff_density_rms 0.207
_refine_ls_extinction_method none
_refine_ls_goodness_of_fit_ref 1.080
_refine_ls_hydrogen_treatment constr
_refine_ls_matrix_type full
_refine_ls_number_parameters 515
_refine_ls_number_reflns 7045
_refine_ls_number_restraints 6
_refine_ls_restrained_S_all 1.079
_refine_ls_R_factor_all 0.1719
_refine_ls_R_factor_gt 0.1159
_refine_ls_shift/su_max 0.000
_refine_ls_shift/su_mean 0.000
_refine_ls_structure_factor_coef Fsqd
_refine_ls_weighting_details 'w=1/[\s^2^(Fo^2^)+(0.1504P)^2^+39.6830P] where P=(Fo^2^+2Fc^2^)/3'
_refine_ls_weighting_scheme calc
_refine_ls_wR_factor_gt 0.3093
_refine_ls_wR_factor_ref 0.3366
_reflns_Friedel_coverage 0.000
_reflns_number_gt 4285
_reflns_number_total 7045
_reflns_threshold_expression 'I > 2\s(I)'
_cod_data_source_file d4dt00416g2.cif
_cod_data_source_block shelx
_cod_depositor_comments 'Adding full bibliography for 7716132--7716134.cif.'
_cod_original_sg_symbol_H-M 'P 21/n'
_cod_database_code 7716132
_shelx_space_group_comment
;
The symmetry employed for this shelxl refinement is uniquely defined
by the following loop, which should always be used as a source of
symmetry information in preference to the above space-group names.
They are only intended as comments.
;
_shelxl_version_number 2014-1

loop_
_space_group_symop_operation_xyz
'x, y, z'
'-x+1/2, y+1/2, -z+1/2'
'-x, -y, -z'
'x-1/2, -y-1/2, z-1/2'

loop_
_atom_site_label
_atom_site_type_symbol
_atom_site_fract_x
_atom_site_fract_y
_atom_site_fract_z
_atom_site_U_iso_or_equiv
_atom_site_adp_type
_atom_site_occupancy
_atom_site_site_symmetry_order
_atom_site_calc_flag
_atom_site_refinement_flags_posn
_atom_site_refinement_flags_adp
_atom_site_refinement_flags_occupancy
_atom_site_disorder_assembly
_atom_site_disorder_group
Cl1 Cl 0.0724(4) 0.7509(4) 0.09074(17) 0.0747(13) Uani 1 1 d . . . . .
Cl2 Cl 0.1156(4) 0.9596(4) 0.02874(15) 0.0712(12) Uani 1 1 d . . . . .
C10 C 0.0343(14) 0.9075(17) 0.0760(7) 0.079(5) Uani 1 1 d . . . . .
H101 H -0.0355 0.9091 0.0652 0.095 Uiso 1 1 calc R U . . .
H102 H 0.0416 0.9602 0.1040 0.095 Uiso 1 1 calc R U . . .
F6 F 0.6069(6) 0.7009(7) 0.0618(3) 0.066(2) Uani 1 1 d . . . . .
F1 F 0.7694(7) 0.6961(9) 0.0815(4) 0.083(3) Uani 1 1 d . . . . .
F2 F 0.6788(6) 0.8570(8) 0.1018(3) 0.061(2) Uani 1 1 d . . . . .
F4 F 0.7208(8) 0.7128(9) 0.0063(3) 0.079(3) Uani 1 1 d . . . . .
F5 F 0.7930(7) 0.8730(10) 0.0449(4) 0.087(3) Uani 1 1 d . . . . .
F3 F 0.6278(7) 0.8811(7) 0.0249(3) 0.058(2) Uani 1 1 d . . . . .
Fe2 Fe 0.32132(12) 0.48147(14) 0.16091(5) 0.0254(4) Uani 1 1 d . . . . .
Fe1 Fe 0.65432(12) 0.29173(15) 0.09088(6) 0.0269(5) Uani 1 1 d . . . . .
P2 P 0.1291(2) 0.2750(3) 0.18007(10) 0.0268(7) Uani 1 1 d . . . . .
P1 P 0.5206(2) 0.2661(3) 0.13701(10) 0.0222(6) Uani 1 1 d . . . . .
P10 P 0.6990(2) 0.7866(3) 0.05296(11) 0.0330(8) Uani 1 1 d . . . . .
O6 O 0.7368(6) 0.4770(8) 0.1565(3) 0.038(2) Uani 1 1 d . . . . .
C51 C 0.0277(8) 0.2785(11) 0.2230(4) 0.025(2) Uani 1 1 d . . . . .
C6 C 0.7046(9) 0.4054(12) 0.1314(4) 0.032(3) Uani 1 1 d . . . . .
C23 C 0.3022(8) 0.0132(10) 0.1456(4) 0.024(2) Uani 1 1 d . U . . .
H23 H 0.2476 -0.0005 0.1654 0.029 Uiso 1 1 calc R U . . .
C22 C 0.3541(9) 0.1160(11) 0.1519(4) 0.033(3) Uani 1 1 d . . . . .
H22 H 0.3319 0.1779 0.1722 0.040 Uiso 1 1 calc R U . . .
C54 C -0.1241(8) 0.2472(10) 0.2906(4) 0.027(3) Uani 1 1 d . . . . .
H54 H -0.1739 0.2357 0.3132 0.032 Uiso 1 1 calc R U . . .
C11 C 0.4359(8) 0.3933(9) 0.1255(4) 0.023(2) Uani 1 1 d . . . . .
C16 C 0.2010(8) 0.4117(10) 0.1979(4) 0.027(3) Uani 1 1 d . . . . .
C20 C 0.2937(9) 0.4019(11) 0.2258(4) 0.031(3) Uani 1 1 d . . . . .
H20 H 0.3224 0.3291 0.2372 0.037 Uiso 1 1 calc R U . . .
C17 C 0.1876(9) 0.5380(11) 0.1881(4) 0.034(3) Uani 1 1 d . . . . .
H17 H 0.1341 0.5712 0.1704 0.041 Uiso 1 1 calc R U . . .
C7 C 0.7183(11) 0.1710(14) 0.1194(5) 0.050(4) Uani 1 1 d . . . . .
C3 C 0.6971(9) 0.4038(12) 0.0327(4) 0.034(3) Uani 1 1 d . . . . .
H3 H 0.7377 0.4735 0.0349 0.041 Uiso 1 1 calc R U . . .
C53 C -0.0384(9) 0.3133(11) 0.3029(4) 0.032(3) Uani 1 1 d . . . . .
H53 H -0.0315 0.3482 0.3333 0.038 Uiso 1 1 calc R U . . .
C26 C 0.4757(8) 0.0398(10) 0.0955(4) 0.029(3) Uani 1 1 d . . . . .
H26 H 0.5361 0.0489 0.0795 0.034 Uiso 1 1 calc R U . . .
C12 C 0.3428(7) 0.3821(10) 0.0986(4) 0.024(2) Uani 1 1 d . . . . .
H12 H 0.3105 0.3093 0.0898 0.029 Uiso 1 1 calc R U . . .
C19 C 0.3336(9) 0.5223(12) 0.2330(4) 0.035(3) Uani 1 1 d . . . . .
H19 H 0.3920 0.5432 0.2500 0.042 Uiso 1 1 calc R U . . .
O7 O 0.7663(7) 0.0883(9) 0.1369(3) 0.048(2) Uani 1 1 d . . . . .
C21 C 0.4446(8) 0.1282(10) 0.1266(4) 0.026(2) Uani 1 1 d . . . . .
C52 C 0.0388(9) 0.3277(10) 0.2689(4) 0.029(3) Uani 1 1 d . . . . .
H52 H 0.0973 0.3702 0.2774 0.035 Uiso 1 1 calc R U . . .
C4 C 0.7308(10) 0.2823(11) 0.0260(4) 0.037(3) Uani 1 1 d . . . . .
H4 H 0.7975 0.2573 0.0235 0.045 Uiso 1 1 calc R U . . .
C42 C -0.0081(9) 0.4182(11) 0.1230(4) 0.034(3) Uani 1 1 d . . . . .
H42 H -0.0283 0.4548 0.1514 0.040 Uiso 1 1 calc R U . . .
C14 C 0.3792(10) 0.5895(10) 0.1070(4) 0.036(3) Uani 1 1 d . . . . .
H14 H 0.3752 0.6749 0.1047 0.043 Uiso 1 1 calc R U . . .
C36 C 0.5703(9) 0.1398(11) 0.2211(4) 0.032(3) Uani 1 1 d . . . . .
H36 H 0.5643 0.0702 0.2018 0.038 Uiso 1 1 calc R U . . .
C24 C 0.3236(9) -0.0766(12) 0.1112(4) 0.038(3) Uani 1 1 d . . . . .
H24 H 0.2784 -0.1399 0.1044 0.046 Uiso 1 1 calc R U . . .
C44 C -0.0270(9) 0.3897(14) 0.0379(5) 0.047(4) Uani 1 1 d . . . . .
H44 H -0.0610 0.4069 0.0092 0.057 Uiso 1 1 calc R U . . .
C2 C 0.5899(9) 0.4019(11) 0.0356(4) 0.031(3) Uani 1 1 d . . . . .
H2 H 0.5480 0.4693 0.0404 0.038 Uiso 1 1 calc R U . . .
C41 C 0.0658(8) 0.3272(10) 0.1246(4) 0.027(3) Uani 1 1 d . . . . .
C13 C 0.3096(9) 0.5043(11) 0.0881(4) 0.034(3) Uani 1 1 d . . . . .
H13 H 0.2507 0.5245 0.0713 0.041 Uiso 1 1 calc R U . . .
C56 C -0.0611(9) 0.2121(13) 0.2113(4) 0.039(3) Uani 1 1 d . . . . .
H56 H -0.0694 0.1775 0.1810 0.047 Uiso 1 1 calc R U . . .
C1 C 0.5597(10) 0.2786(12) 0.0298(4) 0.036(3) Uani 1 1 d . . . . .
H1 H 0.4934 0.2510 0.0301 0.043 Uiso 1 1 calc R U . . .
C15 C 0.4582(9) 0.5196(11) 0.1305(4) 0.035(3) Uani 1 1 d . . . . .
H15 H 0.5144 0.5524 0.1462 0.041 Uiso 1 1 calc R U . . .
C46 C 0.0898(10) 0.2678(12) 0.0815(4) 0.040(3) Uani 1 1 d . . . . .
H46 H 0.1363 0.2037 0.0816 0.048 Uiso 1 1 calc R U . . .
C43 C -0.0514(9) 0.4546(12) 0.0806(5) 0.038(3) Uani 1 1 d . . . . .
H43 H -0.0961 0.5205 0.0795 0.046 Uiso 1 1 calc R U . . .
C31 C 0.5517(8) 0.2598(12) 0.2010(4) 0.032(3) Uani 1 1 d . . . . .
C25 C 0.4139(9) -0.0683(11) 0.0876(4) 0.034(3) Uani 1 1 d . . . . .
H25 H 0.4345 -0.1307 0.0671 0.041 Uiso 1 1 calc R U . . .
C32 C 0.5645(8) 0.3635(11) 0.2302(4) 0.032(3) Uani 1 1 d . . . . .
H32 H 0.5548 0.4416 0.2172 0.038 Uiso 1 1 calc R U . . .
C5 C 0.6436(10) 0.2036(12) 0.0236(4) 0.038(3) Uani 1 1 d . . . . .
H5 H 0.6434 0.1188 0.0188 0.045 Uiso 1 1 calc R U . . .
C18 C 0.2652(9) 0.6052(11) 0.2085(5) 0.039(3) Uani 1 1 d . . . . .
H18 H 0.2723 0.6903 0.2068 0.047 Uiso 1 1 calc R U . . .
C45 C 0.0446(10) 0.3044(14) 0.0394(4) 0.042(3) Uani 1 1 d . . . . .
H45 H 0.0646 0.2684 0.0108 0.051 Uiso 1 1 calc R U . . .
C35 C 0.5965(9) 0.1276(13) 0.2685(4) 0.040(3) Uani 1 1 d . . . . .
H35 H 0.6069 0.0496 0.2815 0.048 Uiso 1 1 calc R U . . .
C34 C 0.6081(9) 0.2333(15) 0.2979(4) 0.048(4) Uani 1 1 d . . . . .
H34 H 0.6266 0.2253 0.3302 0.058 Uiso 1 1 calc R U . . .
C33 C 0.5910(9) 0.3517(14) 0.2775(4) 0.042(3) Uani 1 1 d . . . . .
H33 H 0.5980 0.4216 0.2966 0.051 Uiso 1 1 calc R U . . .
C55 C -0.1364(9) 0.1982(13) 0.2452(5) 0.042(3) Uani 1 1 d . . . . .
H55 H -0.1952 0.1557 0.2371 0.051 Uiso 1 1 calc R U . . .

loop_
_atom_site_aniso_label
_atom_site_aniso_U_11
_atom_site_aniso_U_22
_atom_site_aniso_U_33
_atom_site_aniso_U_23
_atom_site_aniso_U_13
_atom_site_aniso_U_12
Cl1 0.072(3) 0.069(3) 0.083(3) 0.026(2) -0.014(2) -0.019(2)
Cl2 0.094(3) 0.055(2) 0.065(3) 0.003(2) -0.002(2) 0.008(2)
C10 0.072(12) 0.080(13) 0.085(13) -0.009(10) -0.003(10) 0.021(11)
F6 0.057(5) 0.040(5) 0.101(7) 0.016(5) 0.009(5) -0.021(4)
F1 0.073(6) 0.073(6) 0.101(7) -0.034(6) -0.052(6) 0.042(6)
F2 0.069(6) 0.069(6) 0.045(5) -0.008(4) 0.012(4) 0.005(5)
F4 0.102(8) 0.080(7) 0.056(5) -0.028(5) 0.019(5) 0.009(6)
F5 0.050(5) 0.106(8) 0.106(8) -0.016(6) 0.034(5) -0.034(6)
F3 0.076(6) 0.038(4) 0.059(5) 0.004(4) -0.015(4) -0.001(4)
Fe2 0.0255(9) 0.0208(8) 0.0302(9) -0.0006(7) 0.0084(7) 0.0002(7)
Fe1 0.0256(9) 0.0292(9) 0.0263(9) -0.0035(7) 0.0057(7) -0.0020(7)
P2 0.0204(14) 0.0317(17) 0.0285(15) -0.0009(12) 0.0041(12) -0.0009(13)
P1 0.0213(14) 0.0218(15) 0.0237(14) -0.0006(11) 0.0020(11) -0.0008(12)
P10 0.0294(17) 0.0340(18) 0.0357(17) -0.0051(14) 0.0054(13) 0.0016(14)
O6 0.035(5) 0.046(5) 0.032(5) -0.012(4) 0.002(4) -0.014(4)
C51 0.013(5) 0.038(7) 0.025(6) 0.002(5) 0.007(4) 0.005(5)
C6 0.028(6) 0.041(8) 0.027(6) 0.006(6) 0.006(5) 0.010(6)
C23 0.024(3) 0.022(3) 0.026(3) 0.0007(19) 0.0027(19) -0.0017(19)
C22 0.031(6) 0.027(6) 0.043(7) 0.001(5) 0.005(5) 0.004(5)
C54 0.023(6) 0.031(6) 0.027(6) 0.007(5) 0.011(5) 0.003(5)
C11 0.025(6) 0.017(5) 0.028(6) -0.003(4) 0.013(5) 0.008(5)
C16 0.023(6) 0.029(6) 0.030(6) -0.002(5) 0.013(5) -0.004(5)
C20 0.037(7) 0.029(6) 0.027(6) -0.003(5) 0.018(5) -0.004(5)
C17 0.031(7) 0.032(7) 0.041(7) -0.001(5) 0.013(5) -0.002(5)
C7 0.063(10) 0.055(9) 0.033(7) -0.026(7) 0.031(7) -0.033(8)
C3 0.039(7) 0.042(7) 0.023(6) 0.001(5) 0.008(5) -0.004(6)
C53 0.033(7) 0.034(7) 0.029(6) -0.002(5) 0.009(5) 0.001(6)
C26 0.027(6) 0.031(6) 0.028(6) 0.002(5) 0.003(5) 0.001(5)
C12 0.017(5) 0.027(6) 0.030(6) -0.005(5) 0.008(4) 0.009(5)
C19 0.027(6) 0.044(7) 0.034(6) -0.011(6) 0.009(5) -0.002(6)
O7 0.052(6) 0.033(5) 0.058(6) 0.000(4) -0.016(5) 0.016(5)
C21 0.024(6) 0.026(6) 0.027(6) 0.001(5) -0.007(5) 0.000(5)
C52 0.029(6) 0.028(6) 0.031(6) -0.002(5) 0.005(5) -0.005(5)
C4 0.042(7) 0.034(7) 0.037(7) -0.019(6) 0.014(6) -0.009(6)
C42 0.029(6) 0.035(7) 0.036(7) -0.003(5) 0.002(5) 0.000(6)
C14 0.049(8) 0.011(6) 0.049(7) 0.009(5) 0.019(6) 0.009(6)
C36 0.033(7) 0.025(6) 0.039(7) 0.002(5) 0.002(5) -0.003(5)
C24 0.027(6) 0.040(7) 0.047(7) 0.008(6) -0.010(6) -0.011(6)
C44 0.027(7) 0.065(10) 0.050(8) 0.024(7) 0.004(6) -0.014(7)
C2 0.046(7) 0.024(6) 0.024(6) 0.005(5) 0.004(5) 0.001(5)
C41 0.027(6) 0.024(6) 0.031(6) -0.001(5) 0.004(5) -0.004(5)
C13 0.030(6) 0.046(8) 0.027(6) 0.010(5) 0.005(5) 0.017(6)
C56 0.030(7) 0.067(9) 0.020(6) -0.007(6) -0.005(5) 0.000(6)
C1 0.042(7) 0.048(8) 0.019(6) -0.008(5) 0.005(5) -0.001(6)
C15 0.035(7) 0.030(7) 0.039(7) 0.009(5) 0.018(6) 0.000(6)
C46 0.036(7) 0.046(8) 0.039(7) -0.002(6) 0.011(6) -0.005(6)
C43 0.031(7) 0.038(7) 0.045(8) -0.001(6) 0.001(6) -0.011(6)
C31 0.019(6) 0.054(8) 0.023(6) -0.006(5) 0.009(5) 0.000(5)
C25 0.040(7) 0.030(7) 0.032(6) -0.007(5) 0.005(5) -0.001(6)
C32 0.020(6) 0.024(6) 0.051(8) -0.002(5) 0.003(5) 0.000(5)
C5 0.059(9) 0.036(7) 0.019(6) -0.009(5) 0.005(6) -0.008(6)
C18 0.039(7) 0.021(6) 0.057(8) -0.011(6) 0.022(6) -0.006(6)
C45 0.035(7) 0.069(10) 0.023(6) -0.007(6) 0.005(5) -0.003(7)
C35 0.033(7) 0.052(8) 0.035(7) 0.007(6) 0.006(6) 0.000(6)
C34 0.021(6) 0.098(12) 0.025(6) 0.017(7) 0.005(5) -0.002(7)
C33 0.027(7) 0.069(10) 0.031(7) -0.017(7) 0.005(5) -0.007(7)
C55 0.026(6) 0.057(9) 0.044(8) 0.004(7) 0.010(6) -0.008(6)

loop_
_atom_type_symbol
_atom_type_description
_atom_type_scat_dispersion_real
_atom_type_scat_dispersion_imag
_atom_type_scat_source
C C 0.0033 0.0016 'International Tables Vol C Tables 4.2.6.8 and 6.1.1.4'
H H 0.0000 0.0000 'International Tables Vol C Tables 4.2.6.8 and 6.1.1.4'
O O 0.0106 0.0060 'International Tables Vol C Tables 4.2.6.8 and 6.1.1.4'
P P 0.1023 0.0942 'International Tables Vol C Tables 4.2.6.8 and 6.1.1.4'
Fe Fe 0.3463 0.8444 'International Tables Vol C Tables 4.2.6.8 and 6.1.1.4'
Cl Cl 0.1484 0.1585 'International Tables Vol C Tables 4.2.6.8 and 6.1.1.4'
F F 0.0171 0.0103 'International Tables Vol C Tables 4.2.6.8 and 6.1.1.4'

loop_
_geom_angle_atom_site_label_1
_geom_angle_atom_site_label_2
_geom_angle_atom_site_label_3
_geom_angle
_geom_angle_site_symmetry_1
_geom_angle_site_symmetry_3
_geom_angle_publ_flag
Cl2 C10 Cl1 106.8(9) . . ?
C18 Fe2 C17 39.5(5) . . ?
C18 Fe2 C20 68.2(5) . . ?
C17 Fe2 C20 68.1(5) . . ?
C18 Fe2 C13 122.9(5) . . ?
C17 Fe2 C13 106.3(5) . . ?
C20 Fe2 C13 156.5(5) . . ?
C18 Fe2 C19 41.2(5) . . ?
C17 Fe2 C19 68.1(5) . . ?
C20 Fe2 C19 40.6(5) . . ?
C13 Fe2 C19 160.6(5) . . ?
C18 Fe2 C14 104.2(5) . . ?
C17 Fe2 C14 116.0(5) . . ?
C20 Fe2 C14 163.5(5) . . ?
C13 Fe2 C14 39.9(5) . . ?
C19 Fe2 C14 124.3(5) . . ?
C18 Fe2 C16 67.7(4) . . ?
C17 Fe2 C16 40.2(4) . . ?
C20 Fe2 C16 41.3(5) . . ?
C13 Fe2 C16 119.6(5) . . ?
C19 Fe2 C16 68.9(5) . . ?
C14 Fe2 C16 151.0(5) . . ?
C18 Fe2 C11 153.9(5) . . ?
C17 Fe2 C11 166.5(5) . . ?
C20 Fe2 C11 111.9(4) . . ?
C13 Fe2 C11 68.0(4) . . ?
C19 Fe2 C11 121.3(5) . . ?
C14 Fe2 C11 68.2(4) . . ?
C16 Fe2 C11 130.8(4) . . ?
C18 Fe2 C15 118.1(5) . . ?
C17 Fe2 C15 150.8(5) . . ?
C20 Fe2 C15 128.6(5) . . ?
C13 Fe2 C15 67.6(5) . . ?
C19 Fe2 C15 107.7(5) . . ?
C14 Fe2 C15 40.9(5) . . ?
C16 Fe2 C15 167.6(5) . . ?
C11 Fe2 C15 39.9(4) . . ?
C18 Fe2 C12 161.4(5) . . ?
C17 Fe2 C12 127.2(5) . . ?
C20 Fe2 C12 123.5(4) . . ?
C13 Fe2 C12 40.6(4) . . ?
C19 Fe2 C12 157.0(5) . . ?
C14 Fe2 C12 68.1(5) . . ?
C16 Fe2 C12 110.4(4) . . ?
C11 Fe2 C12 40.7(4) . . ?
C15 Fe2 C12 67.8(5) . . ?
C7 Fe1 C6 93.3(6) . . ?
C7 Fe1 C4 96.7(5) . . ?
C6 Fe1 C4 113.4(5) . . ?
C7 Fe1 C1 126.6(5) . . ?
C6 Fe1 C1 140.0(5) . . ?
C4 Fe1 C1 65.8(5) . . ?
C7 Fe1 C5 95.1(5) . . ?
C6 Fe1 C5 153.0(5) . . ?
C4 Fe1 C5 40.1(5) . . ?
C1 Fe1 C5 38.7(5) . . ?
C7 Fe1 C3 130.2(5) . . ?
C6 Fe1 C3 89.1(5) . . ?
C4 Fe1 C3 39.1(5) . . ?
C1 Fe1 C3 65.4(5) . . ?
C5 Fe1 C3 66.0(5) . . ?
C7 Fe1 C2 160.4(5) . . ?
C6 Fe1 C2 102.1(5) . . ?
C4 Fe1 C2 66.2(5) . . ?
C1 Fe1 C2 38.9(5) . . ?
C5 Fe1 C2 65.8(5) . . ?
C3 Fe1 C2 39.5(4) . . ?
C7 Fe1 P1 91.7(4) . . ?
C6 Fe1 P1 90.8(3) . . ?
C4 Fe1 P1 153.8(4) . . ?
C1 Fe1 P1 89.3(3) . . ?
C5 Fe1 P1 114.5(4) . . ?
C3 Fe1 P1 138.0(3) . . ?
C2 Fe1 P1 100.0(3) . . ?
C51 P2 C16 101.2(5) . . ?
C51 P2 C41 102.4(5) . . ?
C16 P2 C41 101.9(5) . . ?
C11 P1 C21 105.0(5) . . ?
C11 P1 C31 109.3(5) . . ?
C21 P1 C31 103.8(5) . . ?
C11 P1 Fe1 107.6(3) . . ?
C21 P1 Fe1 117.0(4) . . ?
C31 P1 Fe1 113.6(4) . . ?
F6 P10 F4 89.0(6) . . ?
F6 P10 F1 90.4(6) . . ?
F4 P10 F1 89.0(6) . . ?
F6 P10 F5 179.0(6) . . ?
F4 P10 F5 91.5(6) . . ?
F1 P10 F5 88.8(6) . . ?
F6 P10 F2 90.4(5) . . ?
F4 P10 F2 177.5(6) . . ?
F1 P10 F2 88.6(5) . . ?
F5 P10 F2 89.0(5) . . ?
F6 P10 F3 90.1(5) . . ?
F4 P10 F3 92.3(5) . . ?
F1 P10 F3 178.6(5) . . ?
F5 P10 F3 90.7(5) . . ?
F2 P10 F3 90.2(5) . . ?
C52 C51 C56 118.7(9) . . ?
C52 C51 P2 123.1(9) . . ?
C56 C51 P2 117.5(8) . . ?
O6 C6 Fe1 179.3(11) . . ?
C22 C23 C24 124.5(10) . . ?
C23 C22 C21 117.4(11) . . ?
C55 C54 C53 120.7(10) . . ?
C15 C11 C12 108.0(10) . . ?
C15 C11 P1 126.7(9) . . ?
C12 C11 P1 123.7(8) . . ?
C15 C11 Fe2 70.0(6) . . ?
C12 C11 Fe2 69.8(5) . . ?
P1 C11 Fe2 137.1(6) . . ?
C17 C16 C20 106.1(10) . . ?
C17 C16 P2 132.4(10) . . ?
C20 C16 P2 121.4(9) . . ?
C17 C16 Fe2 69.0(6) . . ?
C20 C16 Fe2 68.7(6) . . ?
P2 C16 Fe2 124.6(5) . . ?
C19 C20 C16 108.6(11) . . ?
C19 C20 Fe2 70.3(6) . . ?
C16 C20 Fe2 70.0(6) . . ?
C18 C17 C16 110.2(12) . . ?
C18 C17 Fe2 70.3(7) . . ?
C16 C17 Fe2 70.8(6) . . ?
O7 C7 Fe1 176.2(10) . . ?
C4 C3 C2 108.3(11) . . ?
C4 C3 Fe1 69.7(7) . . ?
C2 C3 Fe1 70.5(6) . . ?
C54 C53 C52 119.6(11) . . ?
C21 C26 C25 119.4(10) . . ?
C13 C12 C11 106.7(10) . . ?
C13 C12 Fe2 68.9(6) . . ?
C11 C12 Fe2 69.5(6) . . ?
C20 C19 C18 106.1(11) . . ?
C20 C19 Fe2 69.1(6) . . ?
C18 C19 Fe2 68.6(7) . . ?
C26 C21 C22 121.5(11) . . ?
C26 C21 P1 120.4(8) . . ?
C22 C21 P1 118.1(9) . . ?
C51 C52 C53 120.4(11) . . ?
C3 C4 C5 107.8(11) . . ?
C3 C4 Fe1 71.2(6) . . ?
C5 C4 Fe1 70.5(6) . . ?
C43 C42 C41 121.4(11) . . ?
C13 C14 C15 106.9(10) . . ?
C13 C14 Fe2 69.3(6) . . ?
C15 C14 Fe2 69.4(6) . . ?
C35 C36 C31 120.2(11) . . ?
C25 C24 C23 118.1(11) . . ?
C45 C44 C43 119.6(13) . . ?
C1 C2 C3 106.8(11) . . ?
C1 C2 Fe1 69.9(7) . . ?
C3 C2 Fe1 70.1(7) . . ?
C42 C41 C46 117.9(11) . . ?
C42 C41 P2 123.9(9) . . ?
C46 C41 P2 118.1(9) . . ?
C14 C13 C12 109.7(10) . . ?
C14 C13 Fe2 70.8(7) . . ?
C12 C13 Fe2 70.5(6) . . ?
C55 C56 C51 120.2(11) . . ?
C5 C1 C2 110.1(12) . . ?
C5 C1 Fe1 70.9(7) . . ?
C2 C1 Fe1 71.2(7) . . ?
C11 C15 C14 108.6(11) . . ?
C11 C15 Fe2 70.1(6) . . ?
C14 C15 Fe2 69.7(6) . . ?
C45 C46 C41 119.8(13) . . ?
C42 C43 C44 118.7(12) . . ?
C32 C31 C36 119.0(11) . . ?
C32 C31 P1 124.2(10) . . ?
C36 C31 P1 116.7(9) . . ?
C24 C25 C26 118.4(11) . . ?
C33 C32 C31 120.9(12) . . ?
C1 C5 C4 107.0(11) . . ?
C1 C5 Fe1 70.4(7) . . ?
C4 C5 Fe1 69.4(6) . . ?
C17 C18 C19 109.0(11) . . ?
C17 C18 Fe2 70.3(7) . . ?
C19 C18 Fe2 70.2(6) . . ?
C44 C45 C46 122.2(12) . . ?
C36 C35 C34 120.3(12) . . ?
C35 C34 C33 119.1(11) . . ?
C32 C33 C34 120.5(12) . . ?
C54 C55 C56 120.3(12) . . ?

loop_
_geom_bond_atom_site_label_1
_geom_bond_atom_site_label_2
_geom_bond_distance
_geom_bond_site_symmetry_2
_geom_bond_publ_flag
Cl1 C10 1.818(18) . ?
Cl2 C10 1.809(19) . ?
F6 P10 1.560(8) . ?
F1 P10 1.564(9) . ?
F2 P10 1.587(8) . ?
F4 P10 1.559(9) . ?
F5 P10 1.580(9) . ?
F3 P10 1.590(9) . ?
Fe2 C18 2.037(11) . ?
Fe2 C17 2.037(11) . ?
Fe2 C20 2.042(11) . ?
Fe2 C13 2.046(11) . ?
Fe2 C19 2.059(12) . ?
Fe2 C14 2.066(11) . ?
Fe2 C16 2.061(10) . ?
Fe2 C11 2.063(9) . ?
Fe2 C15 2.061(11) . ?
Fe2 C12 2.067(10) . ?
Fe1 C7 1.744(19) . ?
Fe1 C6 1.792(14) . ?
Fe1 C4 2.092(11) . ?
Fe1 C1 2.100(13) . ?
Fe1 C5 2.106(11) . ?
Fe1 C3 2.112(11) . ?
Fe1 C2 2.117(12) . ?
Fe1 P1 2.228(3) . ?
P2 C51 1.819(10) . ?
P2 C16 1.827(12) . ?
P2 C41 1.834(12) . ?
P1 C11 1.805(10) . ?
P1 C21 1.825(11) . ?
P1 C31 1.823(12) . ?
O6 C6 1.123(14) . ?
C51 C52 1.390(16) . ?
C51 C56 1.415(16) . ?
C23 C22 1.322(16) . ?
C23 C24 1.399(16) . ?
C22 C21 1.411(15) . ?
C54 C55 1.379(17) . ?
C54 C53 1.383(17) . ?
C11 C15 1.409(16) . ?
C11 C12 1.437(15) . ?
C16 C17 1.409(16) . ?
C16 C20 1.448(17) . ?
C20 C19 1.422(16) . ?
C17 C18 1.376(17) . ?
C7 O7 1.200(18) . ?
C3 C4 1.407(17) . ?
C3 C2 1.428(17) . ?
C53 C52 1.416(15) . ?
C26 C21 1.361(15) . ?
C26 C25 1.446(16) . ?
C12 C13 1.426(15) . ?
C19 C18 1.441(18) . ?
C4 C5 1.438(17) . ?
C42 C43 1.361(17) . ?
C42 C41 1.392(16) . ?
C14 C13 1.402(18) . ?
C14 C15 1.441(17) . ?
C36 C35 1.366(17) . ?
C36 C31 1.437(16) . ?
C24 C25 1.381(16) . ?
C44 C45 1.326(19) . ?
C44 C43 1.424(19) . ?
C2 C1 1.406(16) . ?
C41 C46 1.404(16) . ?
C56 C55 1.395(16) . ?
C1 C5 1.393(18) . ?
C46 C45 1.366(18) . ?
C31 C32 1.397(16) . ?
C32 C33 1.363(17) . ?
C35 C34 1.417(19) . ?
C34 C33 1.42(2) . ?

loop_
_geom_torsion_atom_site_label_1
_geom_torsion_atom_site_label_2
_geom_torsion_atom_site_label_3
_geom_torsion_atom_site_label_4
_geom_torsion
_geom_torsion_site_symmetry_1
_geom_torsion_site_symmetry_2
_geom_torsion_site_symmetry_3
_geom_torsion_site_symmetry_4
_geom_torsion_publ_flag
C16 P2 C51 C52 -29.9(11) . . . . ?
C41 P2 C51 C52 -134.9(10) . . . . ?
C16 P2 C51 C56 159.6(10) . . . . ?
C41 P2 C51 C56 54.6(10) . . . . ?
C24 C23 C22 C21 -8.6(18) . . . . ?
C21 P1 C11 C15 177.5(9) . . . . ?
C31 P1 C11 C15 66.6(10) . . . . ?
Fe1 P1 C11 C15 -57.2(10) . . . . ?
C21 P1 C11 C12 -18.6(9) . . . . ?
C31 P1 C11 C12 -129.5(9) . . . . ?
Fe1 P1 C11 C12 106.7(8) . . . . ?
C21 P1 C11 Fe2 77.5(9) . . . . ?
C31 P1 C11 Fe2 -33.4(10) . . . . ?
Fe1 P1 C11 Fe2 -157.2(7) . . . . ?
C51 P2 C16 C17 -80.8(11) . . . . ?
C41 P2 C16 C17 24.5(11) . . . . ?
C51 P2 C16 C20 102.4(8) . . . . ?
C41 P2 C16 C20 -152.2(8) . . . . ?
C51 P2 C16 Fe2 -173.1(7) . . . . ?
C41 P2 C16 Fe2 -67.8(8) . . . . ?
C17 C16 C20 C19 0.9(11) . . . . ?
P2 C16 C20 C19 178.4(7) . . . . ?
Fe2 C16 C20 C19 60.0(7) . . . . ?
C17 C16 C20 Fe2 -59.1(7) . . . . ?
P2 C16 C20 Fe2 118.4(7) . . . . ?
C20 C16 C17 C18 -0.6(12) . . . . ?
P2 C16 C17 C18 -177.7(8) . . . . ?
Fe2 C16 C17 C18 -59.4(8) . . . . ?
C20 C16 C17 Fe2 58.9(7) . . . . ?
P2 C16 C17 Fe2 -118.3(9) . . . . ?
C55 C54 C53 C52 -1.9(18) . . . . ?
C15 C11 C12 C13 -0.6(11) . . . . ?
P1 C11 C12 C13 -167.1(7) . . . . ?
Fe2 C11 C12 C13 59.1(7) . . . . ?
C15 C11 C12 Fe2 -59.7(7) . . . . ?
P1 C11 C12 Fe2 133.8(8) . . . . ?
C16 C20 C19 C18 -0.9(11) . . . . ?
Fe2 C20 C19 C18 58.9(7) . . . . ?
C16 C20 C19 Fe2 -59.8(7) . . . . ?
C25 C26 C21 C22 1.0(17) . . . . ?
C25 C26 C21 P1 -179.6(9) . . . . ?
C23 C22 C21 C26 2.3(17) . . . . ?
C23 C22 C21 P1 -177.1(9) . . . . ?
C11 P1 C21 C26 126.1(9) . . . . ?
C31 P1 C21 C26 -119.2(9) . . . . ?
Fe1 P1 C21 C26 6.8(11) . . . . ?
C11 P1 C21 C22 -54.5(10) . . . . ?
C31 P1 C21 C22 60.2(10) . . . . ?
Fe1 P1 C21 C22 -173.8(8) . . . . ?
C56 C51 C52 C53 -1.2(18) . . . . ?
P2 C51 C52 C53 -171.6(9) . . . . ?
C54 C53 C52 C51 1.7(18) . . . . ?
C2 C3 C4 C5 1.2(13) . . . . ?
Fe1 C3 C4 C5 61.4(8) . . . . ?
C2 C3 C4 Fe1 -60.1(8) . . . . ?
C22 C23 C24 C25 11.3(18) . . . . ?
C4 C3 C2 C1 -0.9(13) . . . . ?
Fe1 C3 C2 C1 -60.5(8) . . . . ?
C4 C3 C2 Fe1 59.7(8) . . . . ?
C43 C42 C41 C46 -4.2(17) . . . . ?
C43 C42 C41 P2 178.9(9) . . . . ?
C51 P2 C41 C42 37.5(11) . . . . ?
C16 P2 C41 C42 -66.9(10) . . . . ?
C51 P2 C41 C46 -139.3(9) . . . . ?
C16 P2 C41 C46 116.3(9) . . . . ?
C15 C14 C13 C12 -0.5(12) . . . . ?
Fe2 C14 C13 C12 -60.0(7) . . . . ?
C15 C14 C13 Fe2 59.5(7) . . . . ?
C11 C12 C13 C14 0.7(12) . . . . ?
Fe2 C12 C13 C14 60.2(8) . . . . ?
C11 C12 C13 Fe2 -59.5(7) . . . . ?
C52 C51 C56 C55 1.0(19) . . . . ?
P2 C51 C56 C55 171.9(10) . . . . ?
C3 C2 C1 C5 0.2(13) . . . . ?
Fe1 C2 C1 C5 -60.5(8) . . . . ?
C3 C2 C1 Fe1 60.7(8) . . . . ?
C12 C11 C15 C14 0.3(12) . . . . ?
P1 C11 C15 C14 166.2(8) . . . . ?
Fe2 C11 C15 C14 -59.3(7) . . . . ?
C12 C11 C15 Fe2 59.6(7) . . . . ?
P1 C11 C15 Fe2 -134.5(9) . . . . ?
C13 C14 C15 C11 0.1(12) . . . . ?
Fe2 C14 C15 C11 59.5(7) . . . . ?
C13 C14 C15 Fe2 -59.4(8) . . . . ?
C42 C41 C46 C45 3.3(17) . . . . ?
P2 C41 C46 C45 -179.7(10) . . . . ?
C41 C42 C43 C44 6.0(17) . . . . ?
C45 C44 C43 C42 -7.0(18) . . . . ?
C35 C36 C31 C32 2.2(16) . . . . ?
C35 C36 C31 P1 178.3(9) . . . . ?
C11 P1 C31 C32 -36.2(11) . . . . ?
C21 P1 C31 C32 -147.8(9) . . . . ?
Fe1 P1 C31 C32 84.1(9) . . . . ?
C11 P1 C31 C36 148.0(8) . . . . ?
C21 P1 C31 C36 36.4(9) . . . . ?
Fe1 P1 C31 C36 -91.8(8) . . . . ?
C23 C24 C25 C26 -7.2(18) . . . . ?
C21 C26 C25 C24 1.6(17) . . . . ?
C36 C31 C32 C33 -2.1(16) . . . . ?
P1 C31 C32 C33 -177.8(8) . . . . ?
C2 C1 C5 C4 0.5(13) . . . . ?
Fe1 C1 C5 C4 -60.1(8) . . . . ?
C2 C1 C5 Fe1 60.6(8) . . . . ?
C3 C4 C5 C1 -1.1(13) . . . . ?
Fe1 C4 C5 C1 60.7(8) . . . . ?
C3 C4 C5 Fe1 -61.8(8) . . . . ?
C16 C17 C18 C19 0.0(13) . . . . ?
Fe2 C17 C18 C19 -59.7(8) . . . . ?
C16 C17 C18 Fe2 59.8(8) . . . . ?
C20 C19 C18 C17 0.6(12) . . . . ?
Fe2 C19 C18 C17 59.8(8) . . . . ?
C20 C19 C18 Fe2 -59.2(7) . . . . ?
C43 C44 C45 C46 6(2) . . . . ?
C41 C46 C45 C44 -5(2) . . . . ?
C31 C36 C35 C34 -1.5(17) . . . . ?
C36 C35 C34 C33 0.6(17) . . . . ?
C31 C32 C33 C34 1.2(17) . . . . ?
C35 C34 C33 C32 -0.4(17) . . . . ?
C53 C54 C55 C56 1.6(19) . . . . ?
C51 C56 C55 C54 -1(2) . . . . ?
